data_7111219
loop_
_publ_author_name
'Jiang, Pengju'
'Chen, Lizhen'
'Lin, Jun'
'Liu, Qin'
'Ding, Jun'
'Gao, Xiang'
'Guo, Zijian'

_publ_section_title
;
 Novel zinc fluorescent probe bearing dansyl and aminoquinoline
 groupsElectronic supplementary information (ESI) available: NMR spectra
 and assignment, UV titration details, crystal structure and competitive
 fluorescent experiments of L. See
 http://www.rsc.org/suppdata/cc/b2/b202976f/
;
_journal_issue 13
_journal_name_full 'Chemical Communications'
_journal_page_first 1424
_journal_paper_doi 10.1039/b202976f
_journal_year 2002
_chemical_formula_moiety 'C21 H19 N3 O2 S'
_chemical_formula_sum 'C21 H19 N3 O2 S'
_chemical_formula_weight 377.45
_chemical_name_systematic
; 
? 
;
_space_group_IT_number 14
_symmetry_cell_setting monoclinic
_symmetry_space_group_name_Hall '-P 2ybc'
_symmetry_space_group_name_H-M 'P 1 21/c 1'
_atom_sites_solution_hydrogens geom
_atom_sites_solution_primary direct
_atom_sites_solution_secondary difmap
_audit_creation_method SHELXL-97
_cell_angle_alpha 90.00
_cell_angle_beta 94.85(3)
_cell_angle_gamma 90.00
_cell_formula_units_Z 4
_cell_length_a 8.397(2)
_cell_length_b 13.967(3)
_cell_length_c 15.759(3)
_cell_measurement_reflns_used 25
_cell_measurement_temperature 293(2)
_cell_measurement_theta_max 13.50
_cell_measurement_theta_min 3.56
_cell_volume 1841.6(7)
_computing_cell_refinement 'CAD-4 Software (Enraf-Nonius 1990)'
_computing_data_collection 'CAD-4 Software (Enraf-Nonius 1990)'
_computing_data_reduction 'CAD-4 Software (Enraf-Nonius 1990)'
_computing_molecular_graphics 'SHELXTL-97 (Sheldrick, 1997)'
_computing_publication_material 'SHELXTL-97 (Sheldrick, 1997) and PLATON (Spek, 1990)'
_computing_structure_refinement 'SHELXL-97 (Sheldrick, 1997)'
_computing_structure_solution 'SHELXS-97 (Sheldrick, 1990)'
_diffrn_ambient_temperature 293(2)
_diffrn_measured_fraction_theta_full 0.957
_diffrn_measured_fraction_theta_max 0.957
_diffrn_measurement_device_type 'CAD 4'
_diffrn_measurement_method '\w scans'
_diffrn_radiation_monochromator graphite
_diffrn_radiation_source 'fine-focus sealed tube'
_diffrn_radiation_type MoK\a
_diffrn_radiation_wavelength 0.71073
_diffrn_reflns_av_R_equivalents 0.0577
_diffrn_reflns_av_sigmaI/netI 0.0380
_diffrn_reflns_limit_h_max 9
_diffrn_reflns_limit_h_min 0
_diffrn_reflns_limit_k_max 16
_diffrn_reflns_limit_k_min 0
_diffrn_reflns_limit_l_max 18
_diffrn_reflns_limit_l_min -18
_diffrn_reflns_number 3452
_diffrn_reflns_theta_full 24.98
_diffrn_reflns_theta_max 24.98
_diffrn_reflns_theta_min 1.95
_diffrn_standards_decay_% 3.60
_diffrn_standards_interval_count 97
_diffrn_standards_number 3
_exptl_absorpt_coefficient_mu 0.197
_exptl_absorpt_correction_T_max 0.971
_exptl_absorpt_correction_T_min 0.943
_exptl_absorpt_correction_type empirical
_exptl_crystal_colour 'greenish yellow'
_exptl_crystal_density_diffrn 1.361
_exptl_crystal_density_method 'not measured'
_exptl_crystal_description block
_exptl_crystal_F_000 792
_exptl_crystal_size_max 0.30
_exptl_crystal_size_mid 0.20
_exptl_crystal_size_min 0.15
_refine_diff_density_max 1.934
_refine_diff_density_min -2.182
_refine_diff_density_rms 0.459
_refine_ls_extinction_coef 0.053(15)
_refine_ls_extinction_expression Fc^*^=kFc[1+0.001xFc^2^\l^3^/sin(2\q)]^-1/4^
_refine_ls_extinction_method SHELXL
_refine_ls_goodness_of_fit_ref 2.850
_refine_ls_hydrogen_treatment mixed
_refine_ls_matrix_type full
_refine_ls_number_parameters 245
_refine_ls_number_reflns 3220
_refine_ls_number_restraints 0
_refine_ls_restrained_S_all 2.850
_refine_ls_R_factor_all 0.3398
_refine_ls_R_factor_gt 0.2483
_refine_ls_shift/su_max 0.560
_refine_ls_shift/su_mean 0.081
_refine_ls_structure_factor_coef Fsqd
_refine_ls_weighting_details 'w=1/[\s^2^(Fo^2^)+(0.2000P)^2^+0.0000P] where P=(Fo^2^+2Fc^2^)/3'
_refine_ls_weighting_scheme calc
_refine_ls_wR_factor_gt 0.5043
_refine_ls_wR_factor_ref 0.6205
_reflns_number_gt 1939
_reflns_number_total 3220
_reflns_threshold_expression >2sigma(I)
_cod_data_source_file b202976fsup1.cif
_cod_data_source_block ccB202976F
_cod_depositor_comments
;
The following automatic conversions were performed:

'_symmetry_cell_setting' value 'MONOCLINIC' changed to 'monoclinic'
according to /home/saulius/struct/CIF-dictionaries/cif_core.dic
dictionary named 'cif_core.dic' version 2.4.2 from 2011-04-26.

Automatic conversion script
Id: cif_fix_values 1891 2012-01-12 08:04:46Z andrius 

The following automatic conversions were performed:

'_refine_ls_weighting_scheme' value 'calc
w=1/[\s^2^(Fo^2^)+(0.2000P)^2^+0.0000P] where P=(Fo^2^+2Fc^2^)/3' was
changed to 'calc'. New tag '_refine_ls_weighting_details' was
created. The value of the new tag was set to
'w=1/[\s^2^(Fo^2^)+(0.2000P)^2^+0.0000P] where P=(Fo^2^+2Fc^2^)/3'.

Automatic conversion script
Id: cif_fix_values 3143 2015-03-26 13:38:13Z robertas 
;
_cod_original_sg_symbol_H-M P2(1)/c
_cod_database_code 7111219

loop_
_symmetry_equiv_pos_as_xyz
'x, y, z'
'-x, y+1/2, -z+1/2'
'-x, -y, -z'
'x, -y-1/2, z-1/2'

loop_
_atom_site_label
_atom_site_type_symbol
_atom_site_fract_x
_atom_site_fract_y
_atom_site_fract_z
_atom_site_U_iso_or_equiv
_atom_site_adp_type
_atom_site_occupancy
_atom_site_calc_flag
_atom_site_refinement_flags
S1 S 0.2112(2) 0.18309(12) 0.90240(15) 0.0560(6) Uani 1 d .
O1 O 0.3083(7) 0.1546(4) 0.8358(4) 0.0681(18) Uani 1 d .
O2 O 0.1961(8) 0.1222(4) 0.9728(4) 0.0718(19) Uani 1 d .
N1 N -0.3895(8) 0.3647(4) 0.6633(4) 0.0533(18) Uani 1 d .
N2 N 0.2881(7) 0.2830(4) 0.9343(4) 0.0475(17) Uani 1 d .
H2B H 0.3792 0.3009 0.9125 0.080 Uiso 1 d R
N3 N 0.3347(9) 0.4668(5) 0.9087(5) 0.071(2) Uani 1 d .
C1 C 0.0137(10) 0.2049(5) 0.8580(6) 0.055(2) Uani 1 d .
C2 C -0.1036(9) 0.1509(5) 0.8899(5) 0.052(2) Uani 1 d .
H2A H -0.0786 0.1087 0.9372 0.080 Uiso 1 d R
C3 C -0.2595(10) 0.1575(6) 0.8544(6) 0.060(2) Uani 1 d .
H3A H -0.3408 0.1174 0.8748 0.080 Uiso 1 d R
C4 C -0.3032(10) 0.2226(5) 0.7905(6) 0.052(2) Uani 1 d .
H4A H -0.4119 0.2267 0.7663 0.080 Uiso 1 d R
C5 C -0.1856(8) 0.2822(4) 0.7565(5) 0.0429(18) Uani 1 d .
C6 C -0.2235(8) 0.3527(5) 0.6911(5) 0.0453(19) Uani 1 d .
C7 C -0.1018(10) 0.4029(6) 0.6590(6) 0.062(2) Uani 1 d .
H7A H -0.1279 0.4488 0.6147 0.080 Uiso 1 d R
C8 C 0.0591(10) 0.3880(6) 0.6902(6) 0.062(2) Uani 1 d .
H8A H 0.1414 0.4237 0.6655 0.080 Uiso 1 d R
C9 C 0.0956(9) 0.3263(6) 0.7483(6) 0.060(2) Uani 1 d .
H9A H 0.2063 0.3174 0.7673 0.080 Uiso 1 d R
C10 C -0.0195(9) 0.2707(5) 0.7886(5) 0.0463(19) Uani 1 d .
C11 C -0.4243(13) 0.4068(7) 0.5807(8) 0.089(4) Uani 1 d .
H11A H -0.3674 0.3721 0.5402 0.080 Uiso 1 d R
H11B H -0.5372 0.4009 0.5660 0.080 Uiso 1 d R
H11C H -0.3945 0.4731 0.5799 0.080 Uiso 1 d R
C12 C -0.4709(11) 0.4174(8) 0.7262(8) 0.092(4) Uani 1 d .
H12A H -0.4438 0.3911 0.7818 0.080 Uiso 1 d R
H12B H -0.4412 0.4838 0.7258 0.080 Uiso 1 d R
H12C H -0.5839 0.4115 0.7119 0.080 Uiso 1 d R
C13 C 0.2305(11) 0.3470(5) 0.9961(6) 0.061(2) Uani 1 d .
C14 C 0.1450(12) 0.3221(7) 1.0587(6) 0.067(3) Uani 1 d .
H14A H 0.1191 0.2560 1.0672 0.080 Uiso 1 d R
C15 C 0.0974(16) 0.3955(8) 1.1184(7) 0.096(3) Uani 1 d .
H15A H 0.0413 0.3761 1.1662 0.080 Uiso 1 d R
C16 C 0.1329(14) 0.4872(7) 1.1075(6) 0.075(3) Uani 1 d .
H16A H 0.1012 0.5340 1.1474 0.080 Uiso 1 d R
C17 C 0.2093(12) 0.5153(5) 1.0376(7) 0.065(3) Uani 1 d .
C18 C 0.2498(13) 0.6128(6) 1.0226(7) 0.076(3) Uani 1 d .
H18A H 0.2174 0.6634 1.0585 0.080 Uiso 1 d R
C19 C 0.3265(14) 0.6338(6) 0.9516(9) 0.092(4) Uani 1 d .
H19A H 0.3543 0.6989 0.9401 0.080 Uiso 1 d R
C20 C 0.3674(15) 0.5582(7) 0.8905(9) 0.096(4) Uani 1 d .
H20A H 0.4243 0.5748 0.8422 0.080 Uiso 1 d R
C22 C 0.2647(10) 0.4458(5) 0.9806(6) 0.052(2) Uani 1 d .

loop_
_atom_site_aniso_label
_atom_site_aniso_U_11
_atom_site_aniso_U_22
_atom_site_aniso_U_33
_atom_site_aniso_U_23
_atom_site_aniso_U_13
_atom_site_aniso_U_12
S1 0.0638(12) 0.0202(8) 0.0850(15) -0.0023(9) 0.0116(11) 0.0090(8)
O1 0.065(3) 0.039(3) 0.104(4) -0.010(3) 0.029(3) 0.016(3)
O2 0.089(4) 0.026(2) 0.096(4) 0.007(3) -0.016(4) 0.005(3)
N1 0.058(3) 0.034(3) 0.071(4) 0.004(3) 0.021(3) -0.002(3)
N2 0.036(3) 0.043(3) 0.064(4) -0.003(3) 0.009(3) -0.002(3)
N3 0.080(5) 0.031(3) 0.107(6) -0.010(4) 0.033(4) -0.005(3)
C1 0.059(4) 0.019(3) 0.090(6) -0.011(3) 0.023(4) 0.004(3)
C2 0.058(4) 0.027(3) 0.072(5) 0.001(3) 0.019(4) 0.002(3)
C3 0.062(4) 0.038(4) 0.083(6) -0.004(4) 0.026(4) -0.015(4)
C4 0.056(4) 0.033(3) 0.072(5) -0.010(4) 0.027(4) -0.011(3)
C5 0.049(4) 0.021(3) 0.062(4) -0.015(3) 0.025(3) -0.005(3)
C6 0.042(4) 0.024(3) 0.071(5) -0.011(3) 0.013(3) -0.005(3)
C7 0.074(5) 0.030(3) 0.086(6) 0.002(4) 0.031(4) 0.005(4)
C8 0.063(4) 0.046(4) 0.081(5) 0.012(4) 0.033(4) 0.002(4)
C9 0.046(4) 0.040(4) 0.098(6) 0.008(4) 0.031(4) 0.000(3)
C10 0.058(4) 0.026(3) 0.059(4) -0.001(3) 0.027(3) 0.001(3)
C11 0.081(6) 0.048(5) 0.136(9) 0.008(6) 0.008(6) -0.005(5)
C12 0.068(5) 0.072(6) 0.140(9) -0.005(7) 0.042(6) 0.015(5)
C13 0.094(6) 0.022(3) 0.069(5) -0.012(3) 0.023(5) -0.007(4)
C14 0.088(6) 0.052(5) 0.064(5) -0.003(4) 0.015(5) -0.018(5)
C15 0.149(8) 0.058(6) 0.091(7) -0.003(5) 0.067(6) -0.004(7)
C16 0.121(8) 0.054(5) 0.055(5) -0.022(4) 0.031(5) 0.004(5)
C17 0.081(6) 0.022(3) 0.093(6) -0.015(4) 0.010(5) 0.000(4)
C18 0.128(8) 0.022(4) 0.082(6) -0.004(4) 0.026(6) 0.003(5)
C19 0.099(7) 0.024(4) 0.154(11) 0.002(5) 0.020(7) -0.005(4)
C20 0.121(8) 0.039(5) 0.134(9) 0.013(6) 0.040(7) -0.006(5)
C22 0.061(4) 0.029(3) 0.070(5) -0.003(4) 0.024(4) -0.006(3)

loop_
_atom_type_symbol
_atom_type_description
_atom_type_scat_dispersion_real
_atom_type_scat_dispersion_imag
_atom_type_scat_source
C C 0.0033 0.0016 'International Tables Vol C Tables 4.2.6.8 and 6.1.1.4'
H H 0.0000 0.0000 'International Tables Vol C Tables 4.2.6.8 and 6.1.1.4'
N N 0.0061 0.0033 'International Tables Vol C Tables 4.2.6.8 and 6.1.1.4'
O O 0.0106 0.0060 'International Tables Vol C Tables 4.2.6.8 and 6.1.1.4'
S S 0.1246 0.1234 'International Tables Vol C Tables 4.2.6.8 and 6.1.1.4'

loop_
_geom_angle_atom_site_label_1
_geom_angle_atom_site_label_2
_geom_angle_atom_site_label_3
_geom_angle
O2 S1 O1 120.1(4)
O2 S1 N2 109.8(4)
O1 S1 N2 103.4(3)
O2 S1 C1 105.7(4)
O1 S1 C1 109.2(4)
N2 S1 C1 108.3(3)
C11 N1 C6 116.2(7)
C11 N1 C12 109.9(8)
C6 N1 C12 110.7(7)
C13 N2 S1 127.3(5)
C20 N3 C22 119.8(9)
C2 C1 C10 122.2(7)
C2 C1 S1 116.0(6)
C10 C1 S1 121.7(6)
C1 C2 C3 120.0(8)
C4 C3 C2 121.5(7)
C3 C4 C5 120.4(7)
C4 C5 C10 118.6(7)
C4 C5 C6 123.2(7)
C10 C5 C6 118.2(6)
C7 C6 N1 124.3(7)
C7 C6 C5 119.1(7)
N1 C6 C5 116.6(6)
C6 C7 C8 121.2(8)
C9 C8 C7 120.9(8)
C8 C9 C10 123.7(8)
C9 C10 C1 126.2(7)
C9 C10 C5 116.8(7)
C1 C10 C5 117.0(7)
C14 C13 N2 125.5(7)
C14 C13 C22 120.8(8)
N2 C13 C22 113.6(7)
C13 C14 C15 119.4(9)
C16 C15 C14 120.9(10)
C15 C16 C17 120.1(9)
C16 C17 C22 120.5(7)
C16 C17 C18 122.6(9)
C22 C17 C18 116.7(9)
C19 C18 C17 118.4(9)
C18 C19 C20 121.8(8)
N3 C20 C19 118.3(11)
N3 C22 C17 124.6(7)
N3 C22 C13 117.3(7)
C17 C22 C13 117.9(8)

loop_
_geom_bond_atom_site_label_1
_geom_bond_atom_site_label_2
_geom_bond_distance
S1 O2 1.412(7)
S1 O1 1.438(6)
S1 N2 1.601(6)
S1 C1 1.772(9)
N1 C11 1.436(13)
N1 C6 1.435(10)
N1 C12 1.450(12)
N2 C13 1.435(10)
N3 C20 1.342(12)
N3 C22 1.353(11)
C1 C2 1.370(11)
C1 C10 1.437(11)
C2 C3 1.382(11)
C3 C4 1.382(12)
C4 C5 1.430(10)
C5 C10 1.452(10)
C5 C6 1.443(10)
C6 C7 1.370(11)
C7 C8 1.413(12)
C8 C9 1.276(12)
C9 C10 1.430(11)
C13 C14 1.316(12)
C13 C22 1.434(11)
C14 C15 1.469(14)
C15 C16 1.330(14)
C16 C17 1.378(14)
C17 C22 1.427(12)
C17 C18 1.427(11)
C18 C19 1.369(16)
C19 C20 1.489(16)
